data_7052963
loop_
_publ_author_name
'Naktode, Kishor'
'Kottalanka, Ravi K.'
'Panda, Tarun K.'

_publ_section_title
;
 N-(2,6-Dimethylphenyl)diphenylphosphinamine chalcogenides (S, Se) and a
 zirconium complex possessing phosphanylamide in the coordination sphere
;
_journal_issue 11
_journal_name_full 'New Journal of Chemistry'
_journal_page_first 2280
_journal_paper_doi 10.1039/c2nj40646b
_journal_volume 36
_journal_year 2012
_chemical_formula_moiety '4(C30 H29 Cl N P Zr), C28 H32, 4(C7 H8)'
_chemical_formula_sum 'C176 H180 Cl4 N4 P4 Zr4'
_chemical_formula_weight 2981.80
_chemical_name_systematic
;
?
;
_space_group_IT_number 62
_symmetry_cell_setting orthorhombic
_symmetry_space_group_name_Hall '-P 2ac 2n'
_symmetry_space_group_name_H-M 'P n m a'
_atom_sites_solution_hydrogens geom
_atom_sites_solution_primary direct
_atom_sites_solution_secondary difmap
_audit_creation_method SHELXL-97
_cell_angle_alpha 90.00
_cell_angle_beta 90.00
_cell_angle_gamma 90.00
_cell_formula_units_Z 1
_cell_length_a 14.2392(12)
_cell_length_b 14.6310(18)
_cell_length_c 18.0321(17)
_cell_measurement_temperature 150(2)
_cell_measurement_theta_max 70.85
_cell_measurement_theta_min 3.89
_cell_volume 3756.7(7)
_computing_molecular_graphics 'ORTEP III & Olex 2.1'
_computing_publication_material WinGX
_computing_structure_refinement 'SHELXL-97 (Sheldrick, 2008)'
_computing_structure_solution 'SHELXL-97 (Sheldrick, 2008)'
_diffrn_ambient_temperature 150(2)
_diffrn_measured_fraction_theta_full 0.981
_diffrn_measured_fraction_theta_max 0.981
_diffrn_measurement_device_type 'supernova Xcalibur, Eos'
_diffrn_measurement_method '\w scans'
_diffrn_radiation_monochromator graphite
_diffrn_radiation_source 'fine-focus sealed tube'
_diffrn_radiation_type CuK\a
_diffrn_radiation_wavelength 1.54184
_diffrn_reflns_av_R_equivalents 0.0491
_diffrn_reflns_av_sigmaI/netI 0.0552
_diffrn_reflns_limit_h_max 16
_diffrn_reflns_limit_h_min -17
_diffrn_reflns_limit_k_max 9
_diffrn_reflns_limit_k_min -17
_diffrn_reflns_limit_l_max 18
_diffrn_reflns_limit_l_min -21
_diffrn_reflns_number 10002
_diffrn_reflns_theta_full 70.85
_diffrn_reflns_theta_max 70.85
_diffrn_reflns_theta_min 3.89
_exptl_absorpt_coefficient_mu 3.682
_exptl_absorpt_correction_T_max 0.60
_exptl_absorpt_correction_T_min 0.42
_exptl_absorpt_correction_type empirical
_exptl_crystal_colour colorless
_exptl_crystal_density_diffrn 1.318
_exptl_crystal_density_method 'not measured'
_exptl_crystal_description needle
_exptl_crystal_F_000 1552
_exptl_crystal_size_max 0.22
_exptl_crystal_size_mid 0.19
_exptl_crystal_size_min 0.14
_refine_diff_density_max 0.505
_refine_diff_density_min -1.291
_refine_diff_density_rms 0.090
_refine_ls_extinction_method none
_refine_ls_goodness_of_fit_ref 1.047
_refine_ls_hydrogen_treatment constr
_refine_ls_matrix_type full
_refine_ls_number_parameters 320
_refine_ls_number_reflns 3695
_refine_ls_number_restraints 260
_refine_ls_restrained_S_all 1.023
_refine_ls_R_factor_all 0.0674
_refine_ls_R_factor_gt 0.0509
_refine_ls_shift/su_max 0.045
_refine_ls_shift/su_mean 0.003
_refine_ls_structure_factor_coef Fsqd
_refine_ls_weighting_details 'calc w=1/[\s^2^(Fo^2^)+(0.0581P)^2^+4.6503P] where P=(Fo^2^+2Fc^2^)/3'
_refine_ls_weighting_scheme calc
_refine_ls_wR_factor_gt 0.1186
_refine_ls_wR_factor_ref 0.1304
_reflns_number_gt 2930
_reflns_number_total 3695
_reflns_threshold_expression >2\s(I)
_cod_data_source_file c2nj40646b.txt
_cod_data_source_block exp_804-2
_cod_database_code 7052963

loop_
_symmetry_equiv_pos_as_xyz
'x, y, z'
'-x+1/2, -y, z+1/2'
'x+1/2, -y+1/2, -z+1/2'
'-x, y+1/2, -z'
'-x, -y, -z'
'x-1/2, y, -z-1/2'
'-x-1/2, y-1/2, z-1/2'
'x, -y-1/2, z'

loop_
_atom_site_label
_atom_site_type_symbol
_atom_site_fract_x
_atom_site_fract_y
_atom_site_fract_z
_atom_site_U_iso_or_equiv
_atom_site_adp_type
_atom_site_occupancy
_atom_site_symmetry_multiplicity
_atom_site_calc_flag
_atom_site_refinement_flags
_atom_site_disorder_assembly
_atom_site_disorder_group
Zr1 Zr 0.81432(3) 0.7500 0.30788(2) 0.02506(15) Uani 1 2 d S . .
P1 P 0.81726(9) 0.7500 0.45392(7) 0.0264(3) Uani 1 2 d S . .
Cl2 Cl 0.65920(9) 0.7500 0.23976(8) 0.0490(4) Uani 1 2 d S . .
N1 N 0.7204(3) 0.7500 0.4048(2) 0.0279(10) Uani 1 2 d S . .
C4 C 0.8292(2) 0.6560(3) 0.5195(2) 0.0295(8) Uani 1 1 d . . .
C1 C 0.8561(3) 0.5848(3) 0.3371(2) 0.0380(9) Uani 1 1 d . . .
H1 H 0.8427 0.5614 0.3839 0.046 Uiso 1 1 calc R . .
C2 C 0.7966(3) 0.5830(3) 0.2747(2) 0.0402(10) Uani 1 1 d . . .
H2 H 0.7362 0.5590 0.2732 0.048 Uiso 1 1 calc R . .
C3 C 0.9337(3) 0.6491(3) 0.2394(2) 0.0386(10) Uani 1 1 d . . .
H3 H 0.9808 0.6750 0.2104 0.046 Uiso 1 1 calc R . .
C5 C 0.9399(3) 0.6288(3) 0.3152(2) 0.0386(10) Uani 1 1 d . . .
H5 H 0.9906 0.6421 0.3458 0.046 Uiso 1 1 calc R . .
C6 C 0.8444(3) 0.6237(3) 0.2151(2) 0.0400(10) Uani 1 1 d . . .
H6 H 0.8206 0.6322 0.1675 0.048 Uiso 1 1 calc R . .
C7 C 0.5744(3) 0.6676(4) 0.4334(2) 0.0493(13) Uani 1 1 d . . .
C8 C 0.7578(3) 0.6313(3) 0.5681(2) 0.0411(10) Uani 1 1 d . . .
H8 H 0.6998 0.6601 0.5650 0.049 Uiso 1 1 calc R . .
C9 C 0.4789(3) 0.6687(5) 0.4530(2) 0.0649(17) Uani 1 1 d . . .
H9 H 0.4468 0.6139 0.4594 0.078 Uiso 1 1 calc R . .
C10 C 0.6227(4) 0.7500 0.4260(3) 0.0381(14) Uani 1 2 d S . .
C11 C 0.4328(5) 0.7500 0.4627(4) 0.071(3) Uani 1 2 d S . .
H11 H 0.3697 0.7500 0.4760 0.085 Uiso 1 2 calc SR . .
C12 C 0.7722(3) 0.5641(3) 0.6213(2) 0.0495(12) Uani 1 1 d . . .
H12 H 0.7238 0.5481 0.6534 0.059 Uiso 1 1 calc R . .
C13 C 0.6200(4) 0.5765(4) 0.4190(3) 0.0615(15) Uani 1 1 d . . .
H13A H 0.5840 0.5291 0.4424 0.092 Uiso 1 1 calc R . .
H13B H 0.6825 0.5767 0.4389 0.092 Uiso 1 1 calc R . .
H13C H 0.6227 0.5656 0.3665 0.092 Uiso 1 1 calc R . .
C15 C 0.9154(3) 0.6135(3) 0.5265(2) 0.0489(12) Uani 1 1 d . . .
H15 H 0.9645 0.6298 0.4952 0.059 Uiso 1 1 calc R . .
C16 C 0.8576(3) 0.5211(3) 0.6265(2) 0.0515(12) Uani 1 1 d . . .
H16 H 0.8669 0.4751 0.6613 0.062 Uiso 1 1 calc R . .
C20 C 0.9293(4) 0.5467(4) 0.5800(3) 0.0615(15) Uani 1 1 d . . .
H20 H 0.9878 0.5189 0.5844 0.074 Uiso 1 1 calc R . .
C3S C 0.1790(15) 0.8068(18) 0.4639(10) 0.050(3) Uani 0.25 1 d PGU A -1
H3S H 0.1627 0.8340 0.4191 0.060 Uiso 0.25 1 calc PR A -1
C2S C 0.2126(17) 0.8599(13) 0.5219(14) 0.056(3) Uani 0.25 1 d PGU A -1
H2S H 0.2188 0.9228 0.5160 0.068 Uiso 0.25 1 calc PR A -1
C1S C 0.2370(17) 0.8192(11) 0.5889(11) 0.060(3) Uani 0.25 1 d PGDU A -1
H1S H 0.2595 0.8547 0.6277 0.071 Uiso 0.25 1 calc PR A -1
C6S C 0.2277(16) 0.7252(11) 0.5977(7) 0.058(3) Uani 0.25 1 d PGDU A -1
C5S C 0.1940(17) 0.6720(11) 0.5396(9) 0.056(3) Uani 0.25 1 d PGDU A -1
H5S H 0.1878 0.6092 0.5455 0.067 Uiso 0.25 1 calc PR A -1
C4S C 0.1697(15) 0.7128(17) 0.4727(7) 0.052(3) Uani 0.25 1 d PGU A -1
H4S H 0.1472 0.6772 0.4338 0.062 Uiso 0.25 1 calc PR A -1
C6T C 0.5213(5) 0.7991(4) 0.7034(4) 0.060(2) Uani 0.50 1 d PGDU B -1
C1T C 0.5206(5) 0.7667(5) 0.7758(3) 0.070(3) Uani 0.50 1 d PGU B -1
H1T H 0.5187 0.8076 0.8153 0.084 Uiso 0.50 1 calc PR B -1
C2T C 0.5227(5) 0.6732(5) 0.7893(3) 0.079(3) Uani 0.50 1 d PGU B -1
H2T H 0.5222 0.6515 0.8378 0.095 Uiso 0.50 1 calc PR B -1
C3T C 0.5255(7) 0.6120(4) 0.7304(5) 0.072(3) Uani 0.50 1 d PGU B -1
H3T H 0.5269 0.5495 0.7394 0.086 Uiso 0.50 1 calc PR B -1
C4T C 0.5262(6) 0.6444(5) 0.6579(4) 0.066(2) Uani 0.50 1 d PGU B -1
H4T H 0.5281 0.6035 0.6184 0.079 Uiso 0.50 1 calc PR B -1
C5T C 0.5241(4) 0.7379(6) 0.6444(3) 0.057(2) Uani 0.50 1 d PGU B -1
H5T H 0.5246 0.7596 0.5959 0.068 Uiso 0.50 1 calc PR B -1
C7T C 0.5172(13) 0.9006(7) 0.6885(8) 0.089(4) Uani 0.50 1 d PDU B -1
H7TA H 0.4533 0.9210 0.6915 0.134 Uiso 0.50 1 calc PR B -1
H7TB H 0.5415 0.9130 0.6399 0.134 Uiso 0.50 1 calc PR B -1
H7TC H 0.5543 0.9323 0.7248 0.134 Uiso 0.50 1 calc PR B -1
C7S C 0.2598(19) 0.6790(16) 0.6704(10) 0.068(5) Uani 0.25 1 d PDU A -1
H7SD H 0.3272 0.6788 0.6726 0.103 Uiso 0.25 1 calc PR A -1
H7SE H 0.2371 0.6172 0.6717 0.103 Uiso 0.25 1 calc PR A -1
H7SF H 0.2352 0.7121 0.7120 0.103 Uiso 0.25 1 calc PR A -1
C6S' C 0.2319(14) 0.7393(15) 0.6203(8) 0.058(3) Uani 0.25 1 d PGDU C -2
C1S' C 0.2269(18) 0.8307(13) 0.5996(12) 0.059(3) Uani 0.25 1 d PGDU C -2
H1S' H 0.2438 0.8762 0.6330 0.071 Uiso 0.25 1 calc PR C -2
C2S' C 0.1965(19) 0.8541(10) 0.5288(13) 0.056(3) Uani 0.25 1 d PGU C -2
H2S' H 0.1931 0.9153 0.5149 0.067 Uiso 0.25 1 calc PR C -2
C3S' C 0.1712(16) 0.7862(12) 0.4788(10) 0.054(3) Uani 0.25 1 d PGU C -2
H3S' H 0.1509 0.8018 0.4314 0.064 Uiso 0.25 1 calc PR C -2
C4S' C 0.1763(15) 0.6948(11) 0.4995(8) 0.057(3) Uani 0.25 1 d PGU C -2
H4S' H 0.1593 0.6493 0.4660 0.068 Uiso 0.25 1 calc PR C -2
C5S' C 0.2067(14) 0.6714(11) 0.5702(8) 0.061(3) Uani 0.25 1 d PGDU C -2
H5S' H 0.2101 0.6102 0.5841 0.073 Uiso 0.25 1 calc PR C -2
C7S' C 0.268(2) 0.726(2) 0.6998(10) 0.098(13) Uani 0.25 1 d PDU C -2
H7SA H 0.2870 0.7837 0.7199 0.146 Uiso 0.25 1 calc PR C -2
H7SB H 0.3202 0.6847 0.6995 0.146 Uiso 0.25 1 calc PR C -2
H7SC H 0.2184 0.7009 0.7299 0.146 Uiso 0.25 1 calc PR C -2

loop_
_atom_site_aniso_label
_atom_site_aniso_U_11
_atom_site_aniso_U_22
_atom_site_aniso_U_33
_atom_site_aniso_U_23
_atom_site_aniso_U_13
_atom_site_aniso_U_12
Zr1 0.0171(2) 0.0321(3) 0.0259(2) 0.000 -0.00022(16) 0.000
P1 0.0206(6) 0.0330(8) 0.0255(6) 0.000 0.0001(5) 0.000
Cl2 0.0203(6) 0.0912(13) 0.0355(7) 0.000 -0.0042(5) 0.000
N1 0.018(2) 0.037(3) 0.028(2) 0.000 -0.0022(17) 0.000
C4 0.0291(19) 0.034(2) 0.0256(18) 0.0019(16) 0.0002(15) 0.0013(16)
C1 0.049(2) 0.028(2) 0.037(2) -0.0006(17) 0.0046(19) 0.0059(19)
C2 0.045(2) 0.036(2) 0.039(2) -0.0057(19) 0.0037(19) -0.010(2)
C3 0.035(2) 0.036(2) 0.044(2) -0.0032(19) 0.0103(18) 0.0003(19)
C5 0.033(2) 0.035(2) 0.048(2) -0.0040(19) -0.0004(18) 0.0115(18)
C6 0.047(2) 0.038(2) 0.036(2) -0.0064(19) 0.0021(19) -0.002(2)
C7 0.027(2) 0.088(4) 0.033(2) -0.002(2) 0.0009(17) -0.019(2)
C8 0.033(2) 0.044(3) 0.046(2) 0.013(2) 0.0079(18) 0.0041(19)
C9 0.029(2) 0.129(5) 0.037(2) 0.005(3) -0.0011(19) -0.028(3)
C10 0.018(2) 0.069(4) 0.027(3) 0.000 0.003(2) 0.000
C11 0.021(3) 0.155(9) 0.036(4) 0.000 -0.003(3) 0.000
C12 0.048(3) 0.052(3) 0.048(3) 0.020(2) 0.012(2) 0.002(2)
C13 0.050(3) 0.076(4) 0.059(3) 0.001(3) 0.007(2) -0.030(3)
C15 0.036(2) 0.068(3) 0.042(2) 0.021(2) 0.0097(19) 0.017(2)
C16 0.060(3) 0.052(3) 0.042(2) 0.014(2) 0.008(2) 0.015(2)
C20 0.054(3) 0.076(4) 0.055(3) 0.024(3) 0.010(2) 0.034(3)
C3S 0.037(5) 0.067(7) 0.048(6) 0.009(5) 0.012(5) -0.004(6)
C2S 0.045(6) 0.073(6) 0.052(6) 0.001(5) 0.012(5) 0.000(5)
C1S 0.050(5) 0.075(6) 0.054(6) 0.002(5) 0.008(5) 0.000(5)
C6S 0.048(5) 0.072(7) 0.053(7) 0.007(5) 0.010(6) -0.001(5)
C5S 0.042(6) 0.070(7) 0.055(8) 0.013(6) 0.006(6) -0.007(6)
C4S 0.035(5) 0.068(7) 0.053(7) 0.011(6) 0.007(6) -0.006(6)
C6T 0.057(5) 0.060(5) 0.064(5) 0.003(4) 0.002(4) -0.004(4)
C1T 0.084(5) 0.073(7) 0.052(4) -0.006(4) 0.009(4) -0.012(5)
C2T 0.092(6) 0.084(7) 0.062(5) 0.018(4) 0.003(5) -0.011(6)
C3T 0.075(6) 0.064(6) 0.076(6) 0.016(4) 0.008(6) 0.005(5)
C4T 0.064(5) 0.071(5) 0.063(5) 0.002(5) 0.010(5) 0.001(5)
C5T 0.052(4) 0.074(5) 0.045(3) 0.010(5) -0.004(3) -0.003(6)
C7T 0.102(10) 0.072(6) 0.094(10) -0.001(7) 0.013(9) 0.002(8)
C7S 0.060(10) 0.086(12) 0.059(10) 0.015(8) 0.001(9) -0.012(10)
C6S' 0.046(5) 0.073(7) 0.056(7) 0.007(5) 0.011(5) -0.002(5)
C1S' 0.051(6) 0.075(6) 0.052(6) 0.002(5) 0.010(6) 0.000(5)
C2S' 0.044(6) 0.073(6) 0.050(6) 0.002(5) 0.012(5) -0.001(5)
C3S' 0.037(5) 0.070(7) 0.053(7) 0.004(5) 0.008(5) -0.002(6)
C4S' 0.040(5) 0.070(7) 0.060(8) 0.007(6) 0.005(6) -0.008(6)
C5S' 0.049(6) 0.072(6) 0.062(8) 0.009(6) 0.006(6) -0.009(6)
C7S' 0.10(2) 0.12(4) 0.072(12) 0.023(14) -0.013(13) -0.01(2)

loop_
_atom_type_symbol
_atom_type_description
_atom_type_scat_dispersion_real
_atom_type_scat_dispersion_imag
_atom_type_scat_source
C C 0.0181 0.0091 'International Tables Vol C Tables 4.2.6.8 and 6.1.1.4'
H H 0.0000 0.0000 'International Tables Vol C Tables 4.2.6.8 and 6.1.1.4'
Cl Cl 0.3639 0.7018 'International Tables Vol C Tables 4.2.6.8 and 6.1.1.4'
N N 0.0311 0.0180 'International Tables Vol C Tables 4.2.6.8 and 6.1.1.4'
P P 0.2955 0.4335 'International Tables Vol C Tables 4.2.6.8 and 6.1.1.4'
Zr Zr -0.1862 2.2449 'International Tables Vol C Tables 4.2.6.8 and 6.1.1.4'

loop_
_geom_angle_atom_site_label_1
_geom_angle_atom_site_label_2
_geom_angle_atom_site_label_3
_geom_angle
_geom_angle_site_symmetry_1
_geom_angle_site_symmetry_3
N1 Zr1 C5 112.93(12) . 8_575
N1 Zr1 C5 112.93(12) . .
C5 Zr1 C5 89.4(2) 8_575 .
N1 Zr1 Cl2 81.64(11) . .
C5 Zr1 Cl2 130.18(10) 8_575 .
C5 Zr1 Cl2 130.18(10) . .
N1 Zr1 C2 97.31(10) . 8_575
C5 Zr1 C2 53.37(14) 8_575 8_575
C5 Zr1 C2 139.69(14) . 8_575
Cl2 Zr1 C2 78.35(10) . 8_575
N1 Zr1 C2 97.31(10) . .
C5 Zr1 C2 139.69(14) 8_575 .
C5 Zr1 C2 53.37(14) . .
Cl2 Zr1 C2 78.35(10) . .
C2 Zr1 C2 150.3(2) 8_575 .
N1 Zr1 C6 128.92(11) . 8_575
C5 Zr1 C6 53.20(14) 8_575 8_575
C5 Zr1 C6 115.35(14) . 8_575
Cl2 Zr1 C6 80.00(10) . 8_575
C2 Zr1 C6 32.25(13) 8_575 8_575
C2 Zr1 C6 124.50(14) . 8_575
N1 Zr1 C6 128.92(11) . .
C5 Zr1 C6 115.35(14) 8_575 .
C5 Zr1 C6 53.20(14) . .
Cl2 Zr1 C6 80.00(10) . .
C2 Zr1 C6 124.50(14) 8_575 .
C2 Zr1 C6 32.25(13) . .
C6 Zr1 C6 93.9(2) 8_575 .
N1 Zr1 C1 88.70(10) . 8_575
C5 Zr1 C1 32.40(13) 8_575 8_575
C5 Zr1 C1 119.44(15) . 8_575
Cl2 Zr1 C1 107.75(10) . 8_575
C2 Zr1 C1 32.23(14) 8_575 8_575
C2 Zr1 C1 172.08(14) . 8_575
C6 Zr1 C1 53.39(14) 8_575 8_575
C6 Zr1 C1 142.34(14) . 8_575
N1 Zr1 C1 88.70(10) . .
C5 Zr1 C1 119.44(15) 8_575 .
C5 Zr1 C1 32.40(13) . .
Cl2 Zr1 C1 107.75(10) . .
C2 Zr1 C1 172.08(14) 8_575 .
C2 Zr1 C1 32.23(14) . .
C6 Zr1 C1 142.34(14) 8_575 .
C6 Zr1 C1 53.39(14) . .
C1 Zr1 C1 143.6(2) 8_575 .
N1 Zr1 C3 141.66(10) . 8_575
C5 Zr1 C3 31.94(13) 8_575 8_575
C5 Zr1 C3 87.69(14) . 8_575
Cl2 Zr1 C3 110.18(10) . 8_575
C2 Zr1 C3 52.89(13) 8_575 8_575
C2 Zr1 C3 120.51(14) . 8_575
C6 Zr1 C3 31.78(13) 8_575 8_575
C6 Zr1 C3 89.41(14) . 8_575
C1 Zr1 C3 53.06(13) 8_575 8_575
C1 Zr1 C3 119.41(14) . 8_575
N1 Zr1 C3 141.66(10) . .
C5 Zr1 C3 87.69(14) 8_575 .
C5 Zr1 C3 31.94(13) . .
Cl2 Zr1 C3 110.18(10) . .
C2 Zr1 C3 120.51(14) 8_575 .
C2 Zr1 C3 52.89(13) . .
C6 Zr1 C3 89.41(14) 8_575 .
C6 Zr1 C3 31.78(13) . .
C1 Zr1 C3 119.41(14) 8_575 .
C1 Zr1 C3 53.06(13) . .
C3 Zr1 C3 70.16(19) 8_575 .
N1 P1 C4 115.43(15) . .
N1 P1 C4 115.43(15) . 8_575
C4 P1 C4 98.0(2) . 8_575
N1 P1 Zr1 56.39(15) . .
C4 P1 Zr1 130.58(12) . .
C4 P1 Zr1 130.58(12) 8_575 .
C10 N1 P1 132.0(4) . .
C10 N1 Zr1 142.8(3) . .
P1 N1 Zr1 85.26(18) . .
C15 C4 C8 118.4(4) . .
C15 C4 P1 118.8(3) . .
C8 C4 P1 122.5(3) . .
C2 C1 C5 107.0(4) . .
C2 C1 Zr1 73.2(2) . .
C5 C1 Zr1 72.9(2) . .
C6 C2 C1 108.3(4) . .
C6 C2 Zr1 73.9(2) . .
C1 C2 Zr1 74.5(2) . .
C6 C3 C5 107.9(4) . .
C6 C3 Zr1 72.6(2) . .
C5 C3 Zr1 72.2(2) . .
C3 C5 C1 108.5(4) . .
C3 C5 Zr1 75.8(2) . .
C1 C5 Zr1 74.7(2) . .
C3 C6 C2 108.3(4) . .
C3 C6 Zr1 75.6(2) . .
C2 C6 Zr1 73.8(2) . .
C10 C7 C9 119.5(5) . .
C10 C7 C13 122.4(4) . .
C9 C7 C13 118.1(5) . .
C12 C8 C4 120.7(4) . .
C11 C9 C7 120.3(6) . .
C7 C10 C7 119.7(5) 8_575 .
C7 C10 N1 120.1(3) 8_575 .
C7 C10 N1 120.1(3) . .
C9 C11 C9 120.6(6) 8_575 .
C16 C12 C8 120.2(4) . .
C4 C15 C20 120.5(4) . .
C20 C16 C12 119.4(4) . .
C16 C20 C15 120.7(4) . .
C2S C3S C4S 120.0 . .
C3S C2S C1S 120.0 . .
C6S C1S C2S 120.0 . .
C1S C6S C5S 120.0 . .
C1S C6S C7S 120.2(7) . .
C5S C6S C7S 119.8(7) . .
C4S C5S C6S 120.0 . .
C5S C4S C3S 120.0 . .
C1T C6T C5T 120.0 . .
C1T C6T C7T 120.1(9) . .
C5T C6T C7T 119.9(9) . .
C2T C1T C6T 120.0 . .
C1T C2T C3T 120.0 . .
C4T C3T C2T 120.0 . .
C5T C4T C3T 120.0 . .
C4T C5T C6T 120.0 . .
C1S' C6S' C5S' 120.0 . .
C1S' C6S' C7S' 113.1(12) . .
C5S' C6S' C7S' 126.9(12) . .
C2S' C1S' C6S' 120.0 . .
C1S' C2S' C3S' 120.0 . .
C2S' C3S' C4S' 120.0 . .
C3S' C4S' C5S' 120.0 . .
C4S' C5S' C6S' 120.0 . .

loop_
_geom_bond_atom_site_label_1
_geom_bond_atom_site_label_2
_geom_bond_distance
_geom_bond_site_symmetry_2
Zr1 N1 2.201(4) .
Zr1 C5 2.522(4) 8_575
Zr1 C5 2.522(4) .
Zr1 Cl2 2.5273(14) .
Zr1 C2 2.528(4) 8_575
Zr1 C2 2.528(4) .
Zr1 C6 2.529(4) 8_575
Zr1 C6 2.529(4) .
Zr1 C1 2.544(4) 8_575
Zr1 C1 2.544(4) .
Zr1 C3 2.568(4) 8_575
Zr1 C3 2.568(4) .
P1 N1 1.640(4) .
P1 C4 1.823(4) .
P1 C4 1.823(4) 8_575
N1 C10 1.442(6) .
C4 C15 1.381(5) .
C4 C8 1.390(5) .
C1 C2 1.408(6) .
C1 C5 1.413(6) .
C2 C6 1.405(6) .
C3 C6 1.396(6) .
C3 C5 1.401(6) .
C7 C10 1.394(5) .
C7 C9 1.406(6) .
C7 C13 1.505(7) .
C8 C12 1.388(6) .
C9 C11 1.370(7) .
C10 C7 1.394(5) 8_575
C11 C9 1.370(7) 8_575
C12 C16 1.372(6) .
C15 C20 1.387(6) .
C16 C20 1.374(6) .
C3S C2S 1.3900 .
C3S C4S 1.3900 .
C2S C1S 1.3900 .
C1S C6S 1.3900 .
C6S C5S 1.3900 .
C6S C7S 1.544(9) .
C5S C4S 1.3900 .
C6T C1T 1.3900 .
C6T C5T 1.3900 .
C6T C7T 1.510(8) .
C1T C2T 1.3900 .
C2T C3T 1.3900 .
C3T C4T 1.3900 .
C4T C5T 1.3900 .
C6S' C1S' 1.3900 .
C6S' C5S' 1.3900 .
C6S' C7S' 1.535(9) .
C1S' C2S' 1.3900 .
C2S' C3S' 1.3900 .
C3S' C4S' 1.3900 .
C4S' C5S' 1.3900 .
